data_7058580
loop_
_publ_author_name
'Bravo, Catarina'
'Robalo, M. Paula'
'Marques, Fernanda'
'Fernandes, Alexandra R.'
'Sequeira, Diogo A.'
'M. Piedade, M. F\'atima'
'Garcia, M. Helena'
'de Brito, Maria J. Villa'
'Morais, T\^ania S.'

_publ_section_title
;
 First heterobimetallic Cu(i)--dppf complexes designed for anticancer
 applications: synthesis, structural characterization and cytotoxicity
;
_journal_issue 31
_journal_name_full 'New Journal of Chemistry'
_journal_page_first 12308
_journal_paper_doi 10.1039/C9NJ02068C
_journal_volume 43
_journal_year 2019
_chemical_formula_sum 'C47 H39 B Cl2 Cu F4 Fe N3 P2'
_chemical_formula_weight 984.85
_space_group_crystal_system monoclinic
_space_group_IT_number 14
_space_group_name_Hall '-P 2ybc'
_space_group_name_H-M_alt 'P 1 21/c 1'
_symmetry_space_group_name_Hall '-P 2ybc'
_symmetry_space_group_name_H-M 'P 1 21/c 1'
_atom_sites_solution_hydrogens mixed
_audit_creation_method SHELXL-2018/3
_audit_update_record
;
2019-06-24 deposited with the CCDC.    2019-07-05 downloaded from the CCDC.
;
_cell_angle_alpha 90
_cell_angle_beta 104.142(2)
_cell_angle_gamma 90
_cell_formula_units_Z 4
_cell_length_a 16.1758(5)
_cell_length_b 15.3256(4)
_cell_length_c 18.3409(5)
_cell_measurement_reflns_used 7028
_cell_measurement_temperature 150(2)
_cell_measurement_theta_max 25.49
_cell_measurement_theta_min 2.29
_cell_volume 4409.0(2)
_computing_cell_refinement 'Bruker SAINT'
_computing_data_collection 'Bruker APEX2'
_computing_data_reduction 'Bruker SAINT'
_computing_molecular_graphics Mercury
_computing_structure_refinement 'SHELXL-2018/3 (Sheldrick, 2018)'
_computing_structure_solution 'SHELXT 2014/4 (Sheldrick, 2014)'
_diffrn_ambient_temperature 150(2)
_diffrn_measured_fraction_theta_full 0.998
_diffrn_measured_fraction_theta_max 0.997
_diffrn_measurement_device_type 'Bruker APEX-II CCD'
_diffrn_measurement_method '\f and \w scans'
_diffrn_radiation_type MoK\a
_diffrn_radiation_wavelength 0.71073
_diffrn_reflns_av_R_equivalents 0.0565
_diffrn_reflns_av_unetI/netI 0.0542
_diffrn_reflns_Laue_measured_fraction_full 0.998
_diffrn_reflns_Laue_measured_fraction_max 0.997
_diffrn_reflns_limit_h_max 19
_diffrn_reflns_limit_h_min -19
_diffrn_reflns_limit_k_max 18
_diffrn_reflns_limit_k_min -18
_diffrn_reflns_limit_l_max 22
_diffrn_reflns_limit_l_min -22
_diffrn_reflns_number 35765
_diffrn_reflns_point_group_measured_fraction_full 0.998
_diffrn_reflns_point_group_measured_fraction_max 0.997
_diffrn_reflns_theta_full 25.242
_diffrn_reflns_theta_max 26.055
_diffrn_reflns_theta_min 2.597
_exptl_absorpt_coefficient_mu 1.060
_exptl_absorpt_correction_T_max 0.7453
_exptl_absorpt_correction_T_min 0.6413
_exptl_absorpt_correction_type multi-scan
_exptl_crystal_colour yellow
_exptl_crystal_density_diffrn 1.484
_exptl_crystal_description prism
_exptl_crystal_F_000 2008
_exptl_crystal_size_max 0.550
_exptl_crystal_size_mid 0.200
_exptl_crystal_size_min 0.200
_refine_diff_density_max 0.496
_refine_diff_density_min -0.585
_refine_diff_density_rms 0.067
_refine_ls_extinction_method none
_refine_ls_goodness_of_fit_ref 1.003
_refine_ls_hydrogen_treatment mixed
_refine_ls_matrix_type full
_refine_ls_number_parameters 583
_refine_ls_number_reflns 8689
_refine_ls_number_restraints 0
_refine_ls_restrained_S_all 1.003
_refine_ls_R_factor_all 0.0643
_refine_ls_R_factor_gt 0.0385
_refine_ls_shift/su_max 0.002
_refine_ls_shift/su_mean 0.000
_refine_ls_structure_factor_coef Fsqd
_refine_ls_weighting_details 'w=1/[\s^2^(Fo^2^)+(0.0392P)^2^+2.4172P] where P=(Fo^2^+2Fc^2^)/3'
_refine_ls_weighting_scheme calc
_refine_ls_wR_factor_gt 0.0842
_refine_ls_wR_factor_ref 0.0940
_reflns_Friedel_coverage 0.000
_reflns_number_gt 6407
_reflns_number_total 8689
_reflns_threshold_expression 'I > 2\s(I)'
_cod_data_source_file c9nj02068c2.cif
_cod_data_source_block shelx_CCDC2
_cod_depositor_comments 'Adding full bibliography for 7058578--7058580.cif.'
_cod_database_code 7058580
_shelx_shelxl_version_number 2018/3
_shelx_space_group_comment
;
The symmetry employed for this shelxl refinement is uniquely defined
by the following loop, which should always be used as a source of
symmetry information in preference to the above space-group names.
They are only intended as comments.
;
_shelx_estimated_absorpt_t_min 0.593
_shelx_estimated_absorpt_t_max 0.816

loop_
_space_group_symop_operation_xyz
'x, y, z'
'-x, y+1/2, -z+1/2'
'-x, -y, -z'
'x, -y-1/2, z-1/2'

loop_
_atom_site_label
_atom_site_type_symbol
_atom_site_fract_x
_atom_site_fract_y
_atom_site_fract_z
_atom_site_U_iso_or_equiv
_atom_site_adp_type
_atom_site_occupancy
_atom_site_site_symmetry_order
_atom_site_calc_flag
_atom_site_refinement_flags_posn
_atom_site_refinement_flags_adp
_atom_site_refinement_flags_occupancy
_atom_site_disorder_assembly
_atom_site_disorder_group
Cu1 Cu 0.75628(2) 0.64667(2) 0.54972(2) 0.02164(9) Uani 1 1 d . . . . .
Fe1 Fe 0.85604(2) 0.67229(3) 0.36666(2) 0.02281(10) Uani 1 1 d . . . . .
P1 P 0.88751(4) 0.69813(5) 0.55667(4) 0.02114(16) Uani 1 1 d . . . . .
P2 P 0.68964(4) 0.60322(5) 0.43160(4) 0.02219(16) Uani 1 1 d . . . . .
F3 F 0.53396(13) 0.55608(13) 0.93082(10) 0.0513(5) Uani 1 1 d . . . . .
F1 F 0.66277(13) 0.57670(13) 0.90649(12) 0.0582(6) Uani 1 1 d . . . . .
F2 F 0.54679(13) 0.57273(18) 0.81112(10) 0.0747(7) Uani 1 1 d . . . . .
N3 N 0.73956(14) 0.56768(14) 0.63715(12) 0.0223(5) Uani 1 1 d . . . . .
N2 N 0.66751(16) 0.55127(16) 0.72499(13) 0.0296(6) Uani 1 1 d . . . . .
F4 F 0.59383(17) 0.45119(13) 0.87668(15) 0.0795(8) Uani 1 1 d . . . . .
N1 N 0.66307(14) 0.72025(14) 0.58515(12) 0.0213(5) Uani 1 1 d . . . . .
C6 C 0.67949(17) 0.60036(17) 0.66717(14) 0.0211(6) Uani 1 1 d . . . . .
C29 C 0.97293(17) 0.65702(17) 0.63342(15) 0.0242(6) Uani 1 1 d . . . . .
C5 C 0.63495(17) 0.68098(17) 0.64040(14) 0.0217(6) Uani 1 1 d . . . . .
C7 C 0.72338(18) 0.48271(19) 0.73430(16) 0.0300(7) Uani 1 1 d . . . . .
C2 C 0.55921(19) 0.83268(19) 0.58260(16) 0.0305(7) Uani 1 1 d . . . . .
H2 H 0.533894 0.885725 0.561346 0.037 Uiso 1 1 calc R U . . .
C12 C 0.76833(17) 0.49314(18) 0.67827(15) 0.0257(6) Uani 1 1 d . . . . .
C1 C 0.62431(18) 0.79418(18) 0.55701(15) 0.0263(6) Uani 1 1 d . . . . .
H1 H 0.642402 0.821898 0.517241 0.032 Uiso 1 1 calc R U . . .
C34 C 0.95329(19) 0.6410(2) 0.70160(16) 0.0349(7) Uani 1 1 d . . . . .
H34 H 0.896530 0.649008 0.706156 0.042 Uiso 1 1 calc R U . . .
C23 C 0.90309(18) 0.81622(18) 0.56399(15) 0.0256(6) Uani 1 1 d . . . . .
C17 C 0.92917(17) 0.58943(17) 0.44276(15) 0.0235(6) Uani 1 1 d . . . . .
H17 H 0.910181 0.536915 0.460883 0.028 Uiso 1 1 calc R U . . .
C30 C 1.05645(18) 0.64368(18) 0.62802(17) 0.0293(6) Uani 1 1 d . . . . .
H30 H 1.070998 0.653763 0.581584 0.035 Uiso 1 1 calc R U . . .
C19 C 0.75495(18) 0.6113(2) 0.29607(15) 0.0322(7) Uani 1 1 d . . . . .
H19 H 0.750476 0.550860 0.284151 0.039 Uiso 1 1 calc R U . . .
C16 C 0.96389(17) 0.59708(19) 0.37921(16) 0.0296(7) Uani 1 1 d . . . . .
H16 H 0.972785 0.550634 0.347683 0.035 Uiso 1 1 calc R U . . .
C3 C 0.5321(2) 0.79208(19) 0.63967(17) 0.0348(7) Uani 1 1 d . . . . .
H3 H 0.487561 0.816755 0.658525 0.042 Uiso 1 1 calc R U . . .
C18 C 0.72903(16) 0.65261(18) 0.35696(14) 0.0235(6) Uani 1 1 d . . . . .
C13 C 0.92756(16) 0.67443(17) 0.47505(14) 0.0216(6) Uani 1 1 d . . . . .
C31 C 1.11838(19) 0.61585(19) 0.68987(18) 0.0355(7) Uani 1 1 d . . . . .
H31 H 1.175289 0.607428 0.685873 0.043 Uiso 1 1 calc R U . . .
C4 C 0.57055(19) 0.71491(19) 0.66912(16) 0.0305(7) Uani 1 1 d . . . . .
H4 H 0.552896 0.685778 0.708467 0.037 Uiso 1 1 calc R U . . .
C11 C 0.83013(19) 0.43223(19) 0.67207(17) 0.0337(7) Uani 1 1 d . . . . .
H11 H 0.862238 0.438541 0.635386 0.040 Uiso 1 1 calc R U . . .
C24 C 0.8359(2) 0.8694(2) 0.52829(17) 0.0365(7) Uani 1 1 d . . . . .
H24 H 0.782384 0.843995 0.505236 0.044 Uiso 1 1 calc R U . . .
C15 C 0.98296(18) 0.6860(2) 0.37100(16) 0.0326(7) Uani 1 1 d . . . . .
H15 H 1.006159 0.709756 0.332469 0.039 Uiso 1 1 calc R U . . .
C35 C 0.69237(18) 0.48708(19) 0.41207(16) 0.0293(7) Uani 1 1 d . . . . .
C14 C 0.96161(18) 0.73355(19) 0.42994(16) 0.0295(7) Uani 1 1 d . . . . .
H14 H 0.968768 0.794600 0.438078 0.035 Uiso 1 1 calc R U . . .
C10 C 0.8431(2) 0.3626(2) 0.72092(19) 0.0441(9) Uani 1 1 d . . . . .
H10 H 0.883945 0.319557 0.716700 0.053 Uiso 1 1 calc R U . . .
C9 C 0.7981(2) 0.3531(2) 0.7765(2) 0.0504(10) Uani 1 1 d . . . . .
H9 H 0.809364 0.304278 0.809367 0.060 Uiso 1 1 calc R U . . .
C22 C 0.74629(19) 0.7432(2) 0.35354(17) 0.0334(7) Uani 1 1 d . . . . .
H22 H 0.735360 0.786770 0.386846 0.040 Uiso 1 1 calc R U . . .
C32 C 1.0977(2) 0.6004(2) 0.75692(18) 0.0393(8) Uani 1 1 d . . . . .
H32 H 1.140103 0.580702 0.799164 0.047 Uiso 1 1 calc R U . . .
C25 C 0.8458(2) 0.9592(2) 0.52574(19) 0.0466(9) Uani 1 1 d . . . . .
H25 H 0.799644 0.994728 0.500230 0.056 Uiso 1 1 calc R U . . .
C36 C 0.7479(2) 0.4353(2) 0.46345(18) 0.0379(8) Uani 1 1 d . . . . .
H36 H 0.784210 0.461281 0.506579 0.045 Uiso 1 1 calc R U . . .
C28 C 0.9797(2) 0.8547(2) 0.5986(2) 0.0471(9) Uani 1 1 d . . . . .
H28 H 1.025998 0.819390 0.624167 0.057 Uiso 1 1 calc R U . . .
C33 C 1.0156(2) 0.6134(2) 0.76299(17) 0.0432(8) Uani 1 1 d . . . . .
H33 H 1.001607 0.603414 0.809674 0.052 Uiso 1 1 calc R U . . .
C8 C 0.7380(2) 0.4132(2) 0.78450(18) 0.0439(9) Uani 1 1 d . . . . .
H8 H 0.707783 0.407586 0.822622 0.053 Uiso 1 1 calc R U . . .
C40 C 0.6400(2) 0.4490(2) 0.3490(2) 0.0455(9) Uani 1 1 d . . . . .
H40 H 0.601535 0.483760 0.313246 0.055 Uiso 1 1 calc R U . . .
C21 C 0.7828(2) 0.7572(2) 0.29145(18) 0.0434(9) Uani 1 1 d . . . . .
H21 H 0.800423 0.811888 0.276095 0.052 Uiso 1 1 calc R U . . .
B1 B 0.5838(2) 0.5398(2) 0.88202(19) 0.0329(8) Uani 1 1 d . . . . .
C38 C 0.6996(3) 0.3085(2) 0.3907(3) 0.0674(13) Uani 1 1 d . . . . .
H38 H 0.701717 0.247239 0.383328 0.081 Uiso 1 1 calc R U . . .
C26 C 0.9218(3) 0.9960(2) 0.5599(2) 0.0588(11) Uani 1 1 d . . . . .
H26 H 0.928488 1.057564 0.558851 0.071 Uiso 1 1 calc R U . . .
C37 C 0.7514(3) 0.3461(2) 0.4529(2) 0.0543(10) Uani 1 1 d . . . . .
H37 H 0.789634 0.311094 0.488782 0.065 Uiso 1 1 calc R U . . .
C20 C 0.7886(2) 0.6769(2) 0.25672(16) 0.0438(9) Uani 1 1 d . . . . .
H20 H 0.811082 0.667741 0.214097 0.053 Uiso 1 1 calc R U . . .
C39 C 0.6442(3) 0.3591(3) 0.3385(3) 0.0672(13) Uani 1 1 d . . . . .
H39 H 0.608673 0.332612 0.295196 0.081 Uiso 1 1 calc R U . . .
C27 C 0.9896(3) 0.9445(2) 0.5963(2) 0.0702(13) Uani 1 1 d . . . . .
H27 H 1.042760 0.970511 0.619617 0.084 Uiso 1 1 calc R U . . .
C41 C 0.57562(17) 0.62746(19) 0.40712(15) 0.0261(6) Uani 1 1 d . . . . .
C42 C 0.5278(2) 0.5991(2) 0.4546(2) 0.0535(10) Uani 1 1 d . . . . .
H42 H 0.554236 0.565664 0.497627 0.064 Uiso 1 1 calc R U . . .
C43 C 0.4419(2) 0.6184(3) 0.4413(2) 0.0556(10) Uani 1 1 d . . . . .
H43 H 0.409883 0.595826 0.474167 0.067 Uiso 1 1 calc R U . . .
C44 C 0.4034(2) 0.6674(3) 0.3839(2) 0.0625(11) Uani 1 1 d . . . . .
H44 H 0.343881 0.663967 0.362064 0.075 Uiso 1 1 calc R U . A 1
C47 C 0.3513(3) 0.5943(3) 0.9314(2) 0.0688(12) Uani 1 1 d . . . . .
H47A H 0.403892 0.629755 0.938498 0.083 Uiso 1 1 calc R U . B 1
H47B H 0.361744 0.547783 0.969954 0.083 Uiso 1 1 calc R U . B 1
Cl1 Cl 0.26749(8) 0.66031(7) 0.94268(8) 0.0918(4) Uani 1 1 d . . . . .
Cl2 Cl 0.3283(5) 0.5481(16) 0.8436(8) 0.088(3) Uani 0.58(4) 1 d . . P C 1
C45 C 0.4581(7) 0.7260(13) 0.3567(7) 0.055(4) Uani 0.45(2) 1 d . . P D 1
H45 H 0.436202 0.779068 0.332865 0.066 Uiso 0.45(2) 1 calc R U P D 1
C46 C 0.5434(7) 0.7044(12) 0.3658(7) 0.044(3) Uani 0.45(2) 1 d . . P D 1
H46 H 0.579757 0.740105 0.344861 0.052 Uiso 0.45(2) 1 calc R U P D 1
Cl2A Cl 0.3190(7) 0.5210(5) 0.8596(7) 0.060(2) Uani 0.42(4) 1 d . . P C 2
C45A C 0.4455(5) 0.6750(10) 0.3238(9) 0.063(4) Uani 0.55(2) 1 d . . P D 2
H45A H 0.414559 0.691981 0.274927 0.075 Uiso 0.55(2) 1 calc R U P D 2
C46A C 0.5320(5) 0.6574(10) 0.3381(7) 0.048(3) Uani 0.55(2) 1 d . . P D 2
H46A H 0.561240 0.666148 0.299689 0.058 Uiso 0.55(2) 1 calc R U P D 2
H2N H 0.6344(19) 0.5619(19) 0.7492(16) 0.029(8) Uiso 1 1 d . . . . .

loop_
_atom_site_aniso_label
_atom_site_aniso_U_11
_atom_site_aniso_U_22
_atom_site_aniso_U_33
_atom_site_aniso_U_23
_atom_site_aniso_U_13
_atom_site_aniso_U_12
Cu1 0.01799(17) 0.02805(19) 0.02143(17) 0.00276(14) 0.00975(13) 0.00212(14)
Fe1 0.0213(2) 0.0276(2) 0.0231(2) 0.00361(17) 0.01223(16) 0.00338(17)
P1 0.0167(3) 0.0251(4) 0.0231(4) 0.0004(3) 0.0079(3) 0.0018(3)
P2 0.0171(4) 0.0289(4) 0.0220(3) 0.0011(3) 0.0074(3) 0.0010(3)
F3 0.0532(13) 0.0765(14) 0.0328(10) -0.0046(10) 0.0269(9) 0.0005(11)
F1 0.0400(12) 0.0614(13) 0.0727(14) -0.0111(11) 0.0126(10) -0.0247(10)
F2 0.0455(13) 0.152(2) 0.0326(11) 0.0220(13) 0.0205(9) 0.0195(14)
N3 0.0194(12) 0.0250(12) 0.0232(11) 0.0033(10) 0.0066(9) 0.0020(10)
N2 0.0319(14) 0.0338(15) 0.0298(13) 0.0103(11) 0.0206(12) 0.0097(12)
F4 0.098(2) 0.0437(13) 0.120(2) -0.0256(13) 0.0713(17) -0.0263(13)
N1 0.0199(12) 0.0222(12) 0.0230(11) 0.0000(9) 0.0075(9) 0.0006(10)
C6 0.0200(14) 0.0252(15) 0.0205(13) 0.0025(11) 0.0092(11) 0.0027(12)
C29 0.0201(14) 0.0256(15) 0.0262(14) -0.0022(12) 0.0042(11) 0.0006(12)
C5 0.0227(14) 0.0242(14) 0.0191(13) -0.0020(11) 0.0065(11) -0.0011(12)
C7 0.0264(16) 0.0319(17) 0.0363(16) 0.0130(13) 0.0169(13) 0.0096(13)
C2 0.0311(17) 0.0267(16) 0.0350(16) 0.0061(13) 0.0102(13) 0.0079(13)
C12 0.0210(14) 0.0263(15) 0.0316(15) 0.0061(12) 0.0101(12) 0.0048(12)
C1 0.0282(16) 0.0268(16) 0.0263(15) 0.0062(12) 0.0111(12) 0.0029(13)
C34 0.0240(16) 0.051(2) 0.0296(16) 0.0003(14) 0.0067(13) 0.0039(15)
C23 0.0281(16) 0.0245(15) 0.0261(14) -0.0062(12) 0.0102(12) 0.0017(13)
C17 0.0192(14) 0.0195(14) 0.0317(15) -0.0002(12) 0.0059(12) 0.0015(12)
C30 0.0227(15) 0.0291(16) 0.0373(16) -0.0001(13) 0.0095(13) -0.0016(13)
C19 0.0233(15) 0.052(2) 0.0215(14) -0.0042(13) 0.0066(12) 0.0044(14)
C16 0.0214(15) 0.0349(17) 0.0345(16) -0.0086(13) 0.0108(12) 0.0072(13)
C3 0.0329(17) 0.0351(18) 0.0415(18) 0.0050(14) 0.0190(14) 0.0131(14)
C18 0.0149(13) 0.0369(17) 0.0196(13) 0.0046(12) 0.0060(10) 0.0046(12)
C13 0.0156(13) 0.0254(14) 0.0248(14) 0.0007(11) 0.0069(11) 0.0006(11)
C31 0.0218(16) 0.0342(17) 0.0481(19) -0.0001(15) 0.0036(14) 0.0035(14)
C4 0.0328(17) 0.0332(17) 0.0310(15) 0.0084(13) 0.0186(13) 0.0089(14)
C11 0.0277(16) 0.0391(18) 0.0395(17) 0.0101(14) 0.0179(14) 0.0101(14)
C24 0.0334(18) 0.0313(18) 0.0445(18) -0.0034(14) 0.0092(15) 0.0030(14)
C15 0.0246(16) 0.0463(19) 0.0332(16) -0.0029(14) 0.0192(13) -0.0030(14)
C35 0.0236(15) 0.0322(17) 0.0369(16) -0.0047(13) 0.0168(13) -0.0037(13)
C14 0.0268(16) 0.0289(16) 0.0374(16) 0.0015(13) 0.0170(13) -0.0061(13)
C10 0.0340(18) 0.048(2) 0.057(2) 0.0205(17) 0.0242(16) 0.0233(16)
C9 0.046(2) 0.053(2) 0.061(2) 0.0347(18) 0.0292(18) 0.0220(18)
C22 0.0277(16) 0.0378(18) 0.0383(17) 0.0117(14) 0.0151(13) 0.0124(14)
C32 0.0326(18) 0.0391(19) 0.0369(18) 0.0007(15) -0.0093(14) 0.0038(15)
C25 0.055(2) 0.0297(19) 0.050(2) -0.0022(16) 0.0041(18) 0.0094(17)
C36 0.045(2) 0.0309(18) 0.0456(19) 0.0042(15) 0.0253(16) 0.0009(15)
C28 0.045(2) 0.0293(18) 0.056(2) -0.0112(16) -0.0079(17) 0.0025(16)
C33 0.044(2) 0.061(2) 0.0238(16) 0.0032(15) 0.0055(14) 0.0076(18)
C8 0.040(2) 0.052(2) 0.048(2) 0.0265(17) 0.0264(16) 0.0163(17)
C40 0.0313(18) 0.051(2) 0.057(2) -0.0204(18) 0.0163(16) -0.0035(16)
C21 0.0357(19) 0.054(2) 0.0456(19) 0.0296(17) 0.0197(16) 0.0162(16)
B1 0.034(2) 0.041(2) 0.0271(18) -0.0052(15) 0.0130(15) -0.0092(17)
C38 0.079(3) 0.031(2) 0.117(4) -0.017(2) 0.072(3) -0.013(2)
C26 0.076(3) 0.0234(18) 0.066(3) -0.0080(17) -0.004(2) -0.0017(19)
C37 0.066(3) 0.033(2) 0.077(3) 0.0078(19) 0.044(2) 0.0037(19)
C20 0.0320(18) 0.081(3) 0.0209(15) 0.0119(16) 0.0121(13) 0.0141(18)
C39 0.052(3) 0.063(3) 0.097(3) -0.049(3) 0.040(2) -0.028(2)
C27 0.062(3) 0.035(2) 0.094(3) -0.017(2) -0.019(2) -0.011(2)
C41 0.0165(14) 0.0336(17) 0.0291(15) -0.0007(12) 0.0072(12) 0.0015(12)
C42 0.0250(18) 0.069(3) 0.068(2) 0.028(2) 0.0146(17) 0.0018(17)
C43 0.0248(18) 0.070(3) 0.079(3) 0.006(2) 0.0261(19) -0.0031(18)
C44 0.0201(18) 0.080(3) 0.088(3) 0.019(2) 0.0146(19) 0.0089(19)
C47 0.054(3) 0.091(3) 0.057(2) -0.028(2) 0.004(2) 0.011(2)
Cl1 0.0808(8) 0.0634(7) 0.1450(12) -0.0501(7) 0.0539(8) -0.0081(6)
Cl2 0.0482(16) 0.149(7) 0.056(3) -0.055(4) -0.0055(17) 0.005(3)
C45 0.030(5) 0.082(10) 0.048(6) 0.020(7) 0.000(4) 0.025(6)
C46 0.023(5) 0.068(9) 0.042(6) 0.021(6) 0.013(4) 0.014(5)
Cl2A 0.057(3) 0.054(4) 0.061(3) -0.022(2) 0.002(2) 0.019(2)
C45A 0.026(4) 0.081(8) 0.074(7) 0.038(7) -0.001(4) -0.004(4)
C46A 0.022(3) 0.069(7) 0.052(6) 0.029(5) 0.008(3) 0.000(4)

loop_
_atom_type_symbol
_atom_type_description
_atom_type_scat_dispersion_real
_atom_type_scat_dispersion_imag
_atom_type_scat_source
C C 0.0033 0.0016 'International Tables Vol C Tables 4.2.6.8 and 6.1.1.4'
H H 0.0000 0.0000 'International Tables Vol C Tables 4.2.6.8 and 6.1.1.4'
B B 0.0013 0.0007 'International Tables Vol C Tables 4.2.6.8 and 6.1.1.4'
N N 0.0061 0.0033 'International Tables Vol C Tables 4.2.6.8 and 6.1.1.4'
F F 0.0171 0.0103 'International Tables Vol C Tables 4.2.6.8 and 6.1.1.4'
P P 0.1023 0.0942 'International Tables Vol C Tables 4.2.6.8 and 6.1.1.4'
Fe Fe 0.3463 0.8444 'International Tables Vol C Tables 4.2.6.8 and 6.1.1.4'
Cu Cu 0.3201 1.2651 'International Tables Vol C Tables 4.2.6.8 and 6.1.1.4'
Cl Cl 0.1484 0.1585 'International Tables Vol C Tables 4.2.6.8 and 6.1.1.4'

loop_
_geom_angle_atom_site_label_1
_geom_angle_atom_site_label_2
_geom_angle_atom_site_label_3
_geom_angle
N3 Cu1 N1 80.57(8)
N3 Cu1 P1 117.48(6)
N1 Cu1 P1 122.25(6)
N3 Cu1 P2 116.37(6)
N1 Cu1 P2 104.02(6)
P1 Cu1 P2 112.34(3)
C17 Fe1 C18 111.78(11)
C17 Fe1 C13 41.16(10)
C18 Fe1 C13 113.96(10)
C17 Fe1 C14 68.45(11)
C18 Fe1 C14 143.24(11)
C13 Fe1 C14 40.84(10)
C17 Fe1 C22 138.91(11)
C18 Fe1 C22 40.70(11)
C13 Fe1 C22 112.03(11)
C14 Fe1 C22 113.79(12)
C17 Fe1 C20 140.98(13)
C18 Fe1 C20 68.65(11)
C13 Fe1 C20 176.39(13)
C14 Fe1 C20 135.60(13)
C22 Fe1 C20 68.11(13)
C17 Fe1 C15 68.18(11)
C18 Fe1 C15 176.24(11)
C13 Fe1 C15 68.65(11)
C14 Fe1 C15 40.48(11)
C22 Fe1 C15 141.63(12)
C20 Fe1 C15 108.87(12)
C17 Fe1 C19 112.88(12)
C18 Fe1 C19 41.04(10)
C13 Fe1 C19 142.97(11)
C14 Fe1 C19 175.31(11)
C22 Fe1 C19 68.41(13)
C20 Fe1 C19 40.62(12)
C15 Fe1 C19 135.27(11)
C17 Fe1 C21 179.06(13)
C18 Fe1 C21 68.36(12)
C13 Fe1 C21 137.90(13)
C14 Fe1 C21 110.85(14)
C22 Fe1 C21 40.63(11)
C20 Fe1 C21 39.96(14)
C15 Fe1 C21 111.74(13)
C19 Fe1 C21 67.87(14)
C17 Fe1 C16 40.49(10)
C18 Fe1 C16 137.34(12)
C13 Fe1 C16 68.69(11)
C14 Fe1 C16 68.01(12)
C22 Fe1 C16 178.02(12)
C20 Fe1 C16 111.30(12)
C15 Fe1 C16 40.30(12)
C19 Fe1 C16 109.85(12)
C21 Fe1 C16 140.01(12)
C13 P1 C29 102.25(12)
C13 P1 C23 100.89(12)
C29 P1 C23 102.71(13)
C13 P1 Cu1 114.14(9)
C29 P1 Cu1 116.78(9)
C23 P1 Cu1 117.70(9)
C18 P2 C35 103.31(13)
C18 P2 C41 104.47(12)
C35 P2 C41 102.84(13)
C18 P2 Cu1 115.21(9)
C35 P2 Cu1 116.50(10)
C41 P2 Cu1 112.98(9)
C6 N3 C12 105.5(2)
C6 N3 Cu1 110.29(17)
C12 N3 Cu1 144.15(17)
C6 N2 C7 107.9(2)
C6 N2 H2N 125(2)
C7 N2 H2N 127(2)
C1 N1 C5 117.1(2)
C1 N1 Cu1 129.64(17)
C5 N1 Cu1 112.98(17)
N3 C6 N2 112.0(2)
N3 C6 C5 122.2(2)
N2 C6 C5 125.7(2)
C34 C29 C30 118.6(3)
C34 C29 P1 117.4(2)
C30 C29 P1 124.0(2)
N1 C5 C4 122.9(2)
N1 C5 C6 113.7(2)
C4 C5 C6 123.4(2)
N2 C7 C8 132.1(3)
N2 C7 C12 105.4(2)
C8 C7 C12 122.5(3)
C3 C2 C1 118.3(3)
C3 C2 H2 120.8
C1 C2 H2 120.8
N3 C12 C11 131.3(2)
N3 C12 C7 109.1(2)
C11 C12 C7 119.6(2)
N1 C1 C2 123.7(2)
N1 C1 H1 118.2
C2 C1 H1 118.2
C33 C34 C29 120.5(3)
C33 C34 H34 119.8
C29 C34 H34 119.8
C28 C23 C24 118.5(3)
C28 C23 P1 123.3(2)
C24 C23 P1 118.0(2)
C16 C17 C13 108.4(2)
C16 C17 Fe1 70.45(16)
C13 C17 Fe1 69.56(15)
C16 C17 H17 125.8
C13 C17 H17 125.8
Fe1 C17 H17 125.8
C31 C30 C29 120.5(3)
C31 C30 H30 119.8
C29 C30 H30 119.8
C20 C19 C18 107.7(3)
C20 C19 Fe1 69.66(18)
C18 C19 Fe1 69.25(16)
C20 C19 H19 126.1
C18 C19 H19 126.1
Fe1 C19 H19 126.5
C15 C16 C17 108.0(2)
C15 C16 Fe1 69.45(16)
C17 C16 Fe1 69.05(15)
C15 C16 H16 126.0
C17 C16 H16 126.0
Fe1 C16 H16 127.0
C2 C3 C4 119.1(3)
C2 C3 H3 120.5
C4 C3 H3 120.5
C22 C18 C19 107.4(2)
C22 C18 P2 123.4(2)
C19 C18 P2 128.9(2)
C22 C18 Fe1 69.81(16)
C19 C18 Fe1 69.70(15)
P2 C18 Fe1 121.91(14)
C14 C13 C17 106.8(2)
C14 C13 P1 128.4(2)
C17 C13 P1 124.8(2)
C14 C13 Fe1 69.66(16)
C17 C13 Fe1 69.28(15)
P1 C13 Fe1 125.26(14)
C32 C31 C30 120.1(3)
C32 C31 H31 120.0
C30 C31 H31 120.0
C5 C4 C3 118.9(2)
C5 C4 H4 120.5
C3 C4 H4 120.5
C10 C11 C12 117.7(3)
C10 C11 H11 121.1
C12 C11 H11 121.1
C25 C24 C23 121.0(3)
C25 C24 H24 119.5
C23 C24 H24 119.5
C16 C15 C14 108.4(2)
C16 C15 Fe1 70.25(16)
C14 C15 Fe1 69.68(16)
C16 C15 H15 125.8
C14 C15 H15 125.8
Fe1 C15 H15 125.8
C36 C35 C40 119.3(3)
C36 C35 P2 118.1(2)
C40 C35 P2 122.6(2)
C15 C14 C13 108.5(2)
C15 C14 Fe1 69.84(17)
C13 C14 Fe1 69.50(15)
C15 C14 H14 125.8
C13 C14 H14 125.8
Fe1 C14 H14 126.5
C11 C10 C9 122.1(3)
C11 C10 H10 118.9
C9 C10 H10 118.9
C8 C9 C10 121.1(3)
C8 C9 H9 119.5
C10 C9 H9 119.5
C18 C22 C21 107.9(3)
C18 C22 Fe1 69.49(16)
C21 C22 Fe1 69.84(17)
C18 C22 H22 126.1
C21 C22 H22 126.1
Fe1 C22 H22 126.2
C31 C32 C33 120.0(3)
C31 C32 H32 120.0
C33 C32 H32 120.0
C26 C25 C24 119.7(3)
C26 C25 H25 120.2
C24 C25 H25 120.2
C35 C36 C37 121.0(3)
C35 C36 H36 119.5
C37 C36 H36 119.5
C23 C28 C27 120.5(3)
C23 C28 H28 119.7
C27 C28 H28 119.7
C32 C33 C34 120.4(3)
C32 C33 H33 119.8
C34 C33 H33 119.8
C9 C8 C7 117.0(3)
C9 C8 H8 121.5
C7 C8 H8 121.5
C35 C40 C39 119.4(4)
C35 C40 H40 120.3
C39 C40 H40 120.3
C20 C21 C22 108.6(3)
C20 C21 Fe1 69.90(18)
C22 C21 Fe1 69.53(17)
C20 C21 H21 125.7
C22 C21 H21 125.7
Fe1 C21 H21 126.5
F3 B1 F1 111.3(3)
F3 B1 F4 109.0(3)
F1 B1 F4 108.3(3)
F3 B1 F2 111.1(3)
F1 B1 F2 108.2(3)
F4 B1 F2 108.9(3)
C37 C38 C39 120.3(4)
C37 C38 H38 119.8
C39 C38 H38 119.8
C25 C26 C27 120.4(3)
C25 C26 H26 119.8
C27 C26 H26 119.8
C38 C37 C36 119.6(4)
C38 C37 H37 120.2
C36 C37 H37 120.2
C21 C20 C19 108.4(3)
C21 C20 Fe1 70.14(18)
C19 C20 Fe1 69.72(16)
C21 C20 H20 125.8
C19 C20 H20 125.8
Fe1 C20 H20 125.9
C38 C39 C40 120.3(4)
C38 C39 H39 119.8
C40 C39 H39 119.8
C26 C27 C28 119.8(4)
C26 C27 H27 120.1
C28 C27 H27 120.1
C46A C41 C42 116.8(4)
C42 C41 C46 114.2(4)
C46A C41 P2 123.9(4)
C42 C41 P2 118.2(2)
C46 C41 P2 120.9(5)
C41 C42 C43 121.3(3)
C41 C42 H42 119.4
C43 C42 H42 119.4
C44 C43 C42 121.3(3)
C44 C43 H43 119.4
C42 C43 H43 119.4
C43 C44 C45A 116.2(4)
C43 C44 C45 115.1(5)
C43 C44 H44 122.4
C45 C44 H44 122.4
Cl2A C47 Cl1 111.8(4)
Cl2 C47 Cl1 110.8(4)
Cl2 C47 H47A 109.5
Cl1 C47 H47A 109.5
Cl2 C47 H47B 109.5
Cl1 C47 H47B 109.5
H47A C47 H47B 108.1
C46 C45 C44 119.2(9)
C46 C45 H45 120.4
C44 C45 H45 120.4
C45 C46 C41 118.8(9)
C45 C46 H46 120.6
C41 C46 H46 120.6
C46A C45A C44 119.0(7)
C46A C45A H45A 120.5
C44 C45A H45A 120.5
C41 C46A C45A 120.6(7)
C41 C46A H46A 119.7
C45A C46A H46A 119.7

loop_
_geom_bond_atom_site_label_1
_geom_bond_atom_site_label_2
_geom_bond_distance
Cu1 N3 2.079(2)
Cu1 N1 2.108(2)
Cu1 P1 2.2386(8)
Cu1 P2 2.2711(8)
Fe1 C17 2.038(3)
Fe1 C18 2.041(3)
Fe1 C13 2.042(3)
Fe1 C14 2.044(3)
Fe1 C22 2.045(3)
Fe1 C20 2.046(3)
Fe1 C15 2.046(3)
Fe1 C19 2.047(3)
Fe1 C21 2.049(3)
Fe1 C16 2.056(3)
P1 C13 1.807(3)
P1 C29 1.827(3)
P1 C23 1.828(3)
P2 C18 1.811(3)
P2 C35 1.818(3)
P2 C41 1.827(3)
F3 B1 1.366(4)
F1 B1 1.369(4)
F2 B1 1.387(4)
N3 C6 1.327(3)
N3 C12 1.385(3)
N2 C6 1.352(3)
N2 C7 1.369(4)
N2 H2N 0.79(3)
F4 B1 1.375(4)
N1 C1 1.336(3)
N1 C5 1.350(3)
C6 C5 1.454(4)
C29 C34 1.385(4)
C29 C30 1.394(4)
C5 C4 1.379(4)
C7 C8 1.390(4)
C7 C12 1.405(4)
C2 C3 1.378(4)
C2 C1 1.385(4)
C2 H2 0.9500
C12 C11 1.393(4)
C1 H1 0.9500
C34 C33 1.381(4)
C34 H34 0.9500
C23 C28 1.378(4)
C23 C24 1.388(4)
C17 C16 1.417(4)
C17 C13 1.434(4)
C17 H17 0.9500
C30 C31 1.385(4)
C30 H30 0.9500
C19 C20 1.421(4)
C19 C18 1.433(4)
C19 H19 0.9500
C16 C15 1.413(4)
C16 H16 0.9500
C3 C4 1.383(4)
C3 H3 0.9500
C18 C22 1.421(4)
C13 C14 1.425(4)
C31 C32 1.372(4)
C31 H31 0.9500
C4 H4 0.9500
C11 C10 1.376(4)
C11 H11 0.9500
C24 C25 1.386(4)
C24 H24 0.9500
C15 C14 1.415(4)
C15 H15 0.9500
C35 C36 1.383(4)
C35 C40 1.384(4)
C14 H14 0.9500
C10 C9 1.397(4)
C10 H10 0.9500
C9 C8 1.373(4)
C9 H9 0.9500
C22 C21 1.422(4)
C22 H22 0.9500
C32 C33 1.374(4)
C32 H32 0.9500
C25 C26 1.360(5)
C25 H25 0.9500
C36 C37 1.384(5)
C36 H36 0.9500
C28 C27 1.388(5)
C28 H28 0.9500
C33 H33 0.9500
C8 H8 0.9500
C40 C39 1.395(5)
C40 H40 0.9500
C21 C20 1.399(5)
C21 H21 0.9500
C38 C37 1.368(6)
C38 C39 1.378(6)
C38 H38 0.9500
C26 C27 1.382(5)
C26 H26 0.9500
C37 H37 0.9500
C20 H20 0.9500
C39 H39 0.9500
C27 H27 0.9500
C41 C46A 1.369(9)
C41 C42 1.369(4)
C41 C46 1.429(13)
C42 C43 1.384(5)
C42 H42 0.9500
C43 C44 1.319(5)
C43 H43 0.9500
C44 C45A 1.434(13)
C44 C45 1.432(16)
C44 H44 0.9500
C47 Cl2A 1.712(9)
C47 Cl2 1.714(7)
C47 Cl1 1.745(4)
C47 H47A 0.9900
C47 H47B 0.9900
C45 C46 1.390(12)
C45 H45 0.9500
C46 H46 0.9500
C45A C46A 1.385(11)
C45A H45A 0.9500
C46A H46A 0.9500

loop_
_geom_torsion_atom_site_label_1
_geom_torsion_atom_site_label_2
_geom_torsion_atom_site_label_3
_geom_torsion_atom_site_label_4
_geom_torsion
C12 N3 C6 N2 -0.2(3)
Cu1 N3 C6 N2 -179.21(18)
C12 N3 C6 C5 178.3(2)
Cu1 N3 C6 C5 -0.7(3)
C7 N2 C6 N3 0.6(3)
C7 N2 C6 C5 -177.8(3)
C13 P1 C29 C34 -161.3(2)
C23 P1 C29 C34 94.4(2)
Cu1 P1 C29 C34 -36.0(3)
C13 P1 C29 C30 20.8(3)
C23 P1 C29 C30 -83.5(3)
Cu1 P1 C29 C30 146.1(2)
C1 N1 C5 C4 -1.5(4)
Cu1 N1 C5 C4 -176.2(2)
C1 N1 C5 C6 179.1(2)
Cu1 N1 C5 C6 4.5(3)
N3 C6 C5 N1 -2.7(4)
N2 C6 C5 N1 175.7(3)
N3 C6 C5 C4 178.0(3)
N2 C6 C5 C4 -3.7(4)
C6 N2 C7 C8 -179.7(3)
C6 N2 C7 C12 -0.8(3)
C6 N3 C12 C11 179.5(3)
Cu1 N3 C12 C11 -2.1(5)
C6 N3 C12 C7 -0.3(3)
Cu1 N3 C12 C7 178.1(2)
N2 C7 C12 N3 0.6(3)
C8 C7 C12 N3 179.7(3)
N2 C7 C12 C11 -179.2(3)
C8 C7 C12 C11 -0.1(5)
C5 N1 C1 C2 1.5(4)
Cu1 N1 C1 C2 175.1(2)
C3 C2 C1 N1 -0.8(5)
C30 C29 C34 C33 0.8(4)
P1 C29 C34 C33 -177.2(3)
C13 P1 C23 C28 -83.0(3)
C29 P1 C23 C28 22.4(3)
Cu1 P1 C23 C28 152.2(2)
C13 P1 C23 C24 92.4(2)
C29 P1 C23 C24 -162.2(2)
Cu1 P1 C23 C24 -32.4(2)
C34 C29 C30 C31 -0.6(4)
P1 C29 C30 C31 177.2(2)
C13 C17 C16 C15 -0.7(3)
Fe1 C17 C16 C15 58.7(2)
C13 C17 C16 Fe1 -59.43(19)
C1 C2 C3 C4 0.0(5)
C20 C19 C18 C22 0.6(3)
Fe1 C19 C18 C22 59.9(2)
C20 C19 C18 P2 -174.5(2)
Fe1 C19 C18 P2 -115.2(2)
C20 C19 C18 Fe1 -59.3(2)
C35 P2 C18 C22 -173.4(2)
C41 P2 C18 C22 79.3(3)
Cu1 P2 C18 C22 -45.2(3)
C35 P2 C18 C19 1.0(3)
C41 P2 C18 C19 -106.3(3)
Cu1 P2 C18 C19 129.1(2)
C35 P2 C18 Fe1 -87.76(18)
C41 P2 C18 Fe1 164.97(15)
Cu1 P2 C18 Fe1 40.42(18)
C16 C17 C13 C14 0.2(3)
Fe1 C17 C13 C14 -59.84(19)
C16 C17 C13 P1 179.2(2)
Fe1 C17 C13 P1 119.3(2)
C16 C17 C13 Fe1 59.99(19)
C29 P1 C13 C14 -105.8(3)
C23 P1 C13 C14 0.0(3)
Cu1 P1 C13 C14 127.2(2)
C29 P1 C13 C17 75.4(2)
C23 P1 C13 C17 -178.9(2)
Cu1 P1 C13 C17 -51.7(3)
C29 P1 C13 Fe1 163.30(16)
C23 P1 C13 Fe1 -90.98(18)
Cu1 P1 C13 Fe1 36.25(19)
C29 C30 C31 C32 0.6(5)
N1 C5 C4 C3 0.8(4)
C6 C5 C4 C3 -179.9(3)
C2 C3 C4 C5 0.0(5)
N3 C12 C11 C10 -178.4(3)
C7 C12 C11 C10 1.4(5)
C28 C23 C24 C25 1.5(4)
P1 C23 C24 C25 -174.1(2)
C17 C16 C15 C14 1.0(3)
Fe1 C16 C15 C14 59.5(2)
C17 C16 C15 Fe1 -58.48(19)
C18 P2 C35 C36 114.5(2)
C41 P2 C35 C36 -137.0(2)
Cu1 P2 C35 C36 -12.8(3)
C18 P2 C35 C40 -66.9(3)
C41 P2 C35 C40 41.6(3)
Cu1 P2 C35 C40 165.8(2)
C16 C15 C14 C13 -0.9(3)
Fe1 C15 C14 C13 58.9(2)
C16 C15 C14 Fe1 -59.8(2)
C17 C13 C14 C15 0.5(3)
P1 C13 C14 C15 -178.6(2)
Fe1 C13 C14 C15 -59.1(2)
C17 C13 C14 Fe1 59.59(18)
P1 C13 C14 Fe1 -119.5(2)
C12 C11 C10 C9 -1.6(5)
C11 C10 C9 C8 0.5(6)
C19 C18 C22 C21 -0.3(3)
P2 C18 C22 C21 175.1(2)
Fe1 C18 C22 C21 59.5(2)
C19 C18 C22 Fe1 -59.81(19)
P2 C18 C22 Fe1 115.6(2)
C30 C31 C32 C33 -0.7(5)
C23 C24 C25 C26 -1.3(5)
C40 C35 C36 C37 -0.4(4)
P2 C35 C36 C37 178.2(2)
C24 C23 C28 C27 -1.3(5)
P1 C23 C28 C27 174.1(3)
C31 C32 C33 C34 0.8(5)
C29 C34 C33 C32 -0.9(5)
C10 C9 C8 C7 0.9(6)
N2 C7 C8 C9 177.8(4)
C12 C7 C8 C9 -1.1(5)
C36 C35 C40 C39 0.0(4)
P2 C35 C40 C39 -178.5(3)
C18 C22 C21 C20 -0.1(4)
Fe1 C22 C21 C20 59.2(2)
C18 C22 C21 Fe1 -59.3(2)
C24 C25 C26 C27 0.9(6)
C39 C38 C37 C36 0.1(5)
C35 C36 C37 C38 0.4(5)
C22 C21 C20 C19 0.5(4)
Fe1 C21 C20 C19 59.5(2)
C22 C21 C20 Fe1 -58.9(2)
C18 C19 C20 C21 -0.7(3)
Fe1 C19 C20 C21 -59.7(2)
C18 C19 C20 Fe1 59.00(19)
C37 C38 C39 C40 -0.5(6)
C35 C40 C39 C38 0.4(5)
C25 C26 C27 C28 -0.7(7)
C23 C28 C27 C26 0.9(6)
C18 P2 C41 C46A 13.8(9)
C35 P2 C41 C46A -93.8(9)
Cu1 P2 C41 C46A 139.8(9)
C18 P2 C41 C42 -178.9(3)
C35 P2 C41 C42 73.4(3)
Cu1 P2 C41 C42 -53.0(3)
C18 P2 C41 C46 -29.4(8)
C35 P2 C41 C46 -137.0(8)
Cu1 P2 C41 C46 96.6(8)
C46A C41 C42 C43 -14.6(10)
C46 C41 C42 C43 25.7(10)
P2 C41 C42 C43 177.2(3)
C41 C42 C43 C44 -2.5(6)
C42 C43 C44 C45A 20.0(10)
C42 C43 C44 C45 -24.5(10)
C43 C44 C45 C46 27.9(13)
C44 C45 C46 C41 -4.8(14)
C42 C41 C46 C45 -21.2(12)
P2 C41 C46 C45 -171.8(7)
C43 C44 C45A C46A -20.9(12)
C42 C41 C46A C45A 13.1(12)
P2 C41 C46A C45A -179.5(6)
C44 C45A C46A C41 4.3(13)
